data_7053993
loop_
_publ_author_name
'Benkhellat, Zakia'
'Allali, Mustapha'
'Beley, Marc'
'Wenger, Emmanuel'
'Bernard, Maxime'
'Parizel, Nathalie'
'Selmeczi, Katalin'
'Joly, Jean-Pierre'

_publ_section_title
;
 Click synthesis of symmetric bis-triazol ligands and full
 characterisation of their copper(ii)-complexes
;
_journal_issue 1
_journal_name_full 'New Journal of Chemistry'
_journal_page_first 419
_journal_paper_doi 10.1039/c3nj00570d
_journal_volume 38
_journal_year 2014
_chemical_formula_moiety 'C30 H40 Cu N8 O4, 2(Cl O4)'
_chemical_formula_sum 'C30 H40 Cl2 Cu N8 O12'
_chemical_formula_weight 839.15
_chemical_name_common '[CuL2](ClO4)2'
_space_group_IT_number 2
_symmetry_cell_setting triclinic
_symmetry_space_group_name_Hall '-P 1'
_symmetry_space_group_name_H-M 'P -1'
_atom_sites_solution_hydrogens geom
_atom_sites_solution_primary direct
_atom_sites_solution_secondary difmap
_audit_creation_method SHELXL-97
_audit_update_record
;
2013-09-02 # Formatted by publCIF

;
_cell_angle_alpha 101.979(4)
_cell_angle_beta 108.296(5)
_cell_angle_gamma 106.798(5)
_cell_formula_units_Z 1
_cell_length_a 9.390(5)
_cell_length_b 10.293(5)
_cell_length_c 10.426(5)
_cell_measurement_reflns_used 21737
_cell_measurement_temperature 110.0(1)
_cell_measurement_theta_max 33.0227
_cell_measurement_theta_min 3.2106
_cell_volume 865.2(8)
_computing_cell_refinement
;
CrysAlisPro, Oxford Diffraction Ltd.,
Version 1.171.34.44 (release 25-10-2010 CrysAlis171 .NET)
(compiled Oct 25 2010,18:11:34)
;
_computing_data_collection
;
CrysAlisPro, Oxford Diffraction Ltd.,
Version 1.171.34.44 (release 25-10-2010 CrysAlis171 .NET)
(compiled Oct 25 2010,18:11:34)
;
_computing_data_reduction
;
CrysAlisPro, Oxford Diffraction Ltd.,
Version 1.171.34.44 (release 25-10-2010 CrysAlis171 .NET)
(compiled Oct 25 2010,18:11:34)
;
_computing_publication_material 'WinGX publication routines (Farrugia, 1999)'
_computing_structure_refinement 'SHELXL-97 (Sheldrick, 1997)'
_computing_structure_solution SIR2004
_diffrn_ambient_temperature 110.0(2)
_diffrn_detector_area_resol_mean 10.4508
_diffrn_measured_fraction_theta_full 0.996
_diffrn_measured_fraction_theta_max 0.996
_diffrn_measurement_device_type 'SuperNova, Dual, Cu at zero, Atlas'
_diffrn_measurement_method '\w scans'
_diffrn_radiation_monochromator mirror
_diffrn_radiation_source 'SuperNova (Mo) X-ray Source'
_diffrn_radiation_type MoK\a
_diffrn_radiation_wavelength 0.71073
_diffrn_reflns_av_R_equivalents 0.0339
_diffrn_reflns_av_sigmaI/netI 0.0718
_diffrn_reflns_limit_h_max 12
_diffrn_reflns_limit_h_min -12
_diffrn_reflns_limit_k_max 13
_diffrn_reflns_limit_k_min -13
_diffrn_reflns_limit_l_max 13
_diffrn_reflns_limit_l_min -13
_diffrn_reflns_number 41373
_diffrn_reflns_theta_full 27.99
_diffrn_reflns_theta_max 28.000
_diffrn_reflns_theta_min 3.2106
_exptl_absorpt_coefficient_mu 0.864
_exptl_absorpt_correction_T_max 1.00000
_exptl_absorpt_correction_T_min 0.82667
_exptl_absorpt_correction_type multi-scan
_exptl_absorpt_process_details
;
CrysAlisPro, Oxford Diffraction Ltd.,
Version 1.171.34.44 (release 25-10-2010 CrysAlis171 .NET)
(compiled Oct 25 2010,18:11:34)
Empirical absorption correction using spherical harmonics,
 implemented in SCALE3 ABSPACK scaling algorithm.
;
_exptl_crystal_colour blue
_exptl_crystal_density_diffrn 1.618
_exptl_crystal_density_method 'not measured'
_exptl_crystal_description prismatic
_exptl_crystal_F_000 435
_exptl_crystal_size_max 0.12
_exptl_crystal_size_mid 0.10
_exptl_crystal_size_min 0.08
_refine_diff_density_max 0.412
_refine_diff_density_min -0.448
_refine_diff_density_rms 0.057
_refine_ls_extinction_method none
_refine_ls_goodness_of_fit_ref 1.047
_refine_ls_hydrogen_treatment mixed
_refine_ls_matrix_type full
_refine_ls_number_parameters 249
_refine_ls_number_reflns 4169
_refine_ls_number_restraints 0
_refine_ls_restrained_S_all 1.047
_refine_ls_R_factor_all 0.0274
_refine_ls_R_factor_gt 0.0249
_refine_ls_shift/su_max 0.001
_refine_ls_shift/su_mean 0.000
_refine_ls_structure_factor_coef Fsqd
_refine_ls_weighting_details 'calc w=1/[\s^2^(Fo^2^)+(0.0336P)^2^+0.5393P] where P=(Fo^2^+2Fc^2^)/3'
_refine_ls_weighting_scheme calc
_refine_ls_wR_factor_gt 0.0661
_refine_ls_wR_factor_ref 0.0678
_reflns_number_gt 3866
_reflns_number_total 4169
_reflns_threshold_expression >2sigma(I)
_cod_data_source_file c3nj00570d.txt
_cod_data_source_block shelxl
_cod_original_cell_volume 865.2(7)
_cod_original_sg_symbol_Hall -P1
_cod_original_sg_symbol_H-M P-1
_cod_database_code 7053993

loop_
_symmetry_equiv_pos_as_xyz
'x, y, z'
'-x, -y, -z'

loop_
_atom_site_label
_atom_site_type_symbol
_atom_site_fract_x
_atom_site_fract_y
_atom_site_fract_z
_atom_site_U_iso_or_equiv
_atom_site_adp_type
_atom_site_occupancy
_atom_site_symmetry_multiplicity
_atom_site_calc_flag
_atom_site_refinement_flags
H1A H 0.232(2) -0.1918(18) 0.2243(18) 0.011(4) Uiso 1 1 d .
H1B H 0.260(2) -0.1591(17) 0.0942(18) 0.012(4) Uiso 1 1 d .
Cu1 Cu 0.0000 0.0000 0.0000 0.00922(7) Uani 1 2 d S
O3 O -0.07440(12) -0.35319(10) 0.10291(10) 0.01497(19) Uani 1 1 d .
O1 O -0.25873(11) -0.21782(10) -0.08204(10) 0.01426(19) Uani 1 1 d .
N1 N 0.06139(13) -0.08882(11) -0.15508(11) 0.0112(2) Uani 1 1 d .
N2 N -0.15101(13) 0.03922(11) -0.17093(11) 0.0102(2) Uani 1 1 d .
N5 N 0.13484(13) -0.17954(12) -0.17033(12) 0.0122(2) Uani 1 1 d .
N6 N 0.11783(13) -0.21246(12) -0.30654(11) 0.0110(2) Uani 1 1 d .
C1 C 0.18182(16) -0.17434(14) 0.13557(14) 0.0124(2) Uani 1 1 d .
C2 C 0.03317(16) -0.30634(14) 0.03559(14) 0.0140(2) Uani 1 1 d .
H2A H -0.0241 -0.2852 -0.0475 0.017 Uiso 1 1 calc R
H2B H 0.0667 -0.3833 0.0031 0.017 Uiso 1 1 calc R
C3 C -0.24076(17) -0.41612(15) 0.00496(16) 0.0181(3) Uani 1 1 d .
H3A H -0.3003 -0.4881 0.0361 0.022 Uiso 1 1 calc R
H3B H -0.2478 -0.4644 -0.0885 0.022 Uiso 1 1 calc R
C4 C -0.31999(17) -0.30863(16) -0.00826(16) 0.0191(3) Uani 1 1 d .
H4A H -0.4364 -0.3591 -0.0600 0.023 Uiso 1 1 calc R
H4B H -0.2995 -0.2500 0.0864 0.023 Uiso 1 1 calc R
C5 C -0.36508(15) -0.14805(15) -0.13636(15) 0.0146(3) Uani 1 1 d .
H5A H -0.3578 -0.0721 -0.0588 0.018 Uiso 1 1 calc R
H5B H -0.4765 -0.2166 -0.1842 0.018 Uiso 1 1 calc R
C6 C -0.31187(15) -0.08661(14) -0.24023(14) 0.0130(2) Uani 1 1 d .
H6A H -0.3942 -0.0563 -0.2930 0.016 Uiso 1 1 calc R
H6B H -0.3045 -0.1617 -0.3084 0.016 Uiso 1 1 calc R
C7 C -0.07916(16) 0.04111(14) -0.28048(13) 0.0117(2) Uani 1 1 d .
H7A H -0.1635 0.0156 -0.3744 0.014 Uiso 1 1 calc R
H7B H -0.0003 0.1365 -0.2577 0.014 Uiso 1 1 calc R
C8 C 0.00039(15) -0.06411(13) -0.27983(13) 0.0108(2) Uani 1 1 d .
C9 C 0.03536(15) -0.14415(14) -0.37868(14) 0.0118(2) Uani 1 1 d .
H9 H 0.0085 -0.1503 -0.4741 0.014 Uiso 1 1 calc R
C10 C 0.18292(15) -0.31125(14) -0.36021(14) 0.0117(2) Uani 1 1 d .
C11 C 0.17524(16) -0.42869(14) -0.31240(15) 0.0152(3) Uani 1 1 d .
H11 H 0.1281 -0.4434 -0.2477 0.018 Uiso 1 1 calc R
C12 C 0.23949(18) -0.52322(15) -0.36345(16) 0.0193(3) Uani 1 1 d .
H12 H 0.2378 -0.6012 -0.3313 0.023 Uiso 1 1 calc R
C13 C 0.30642(18) -0.50197(16) -0.46258(17) 0.0218(3) Uani 1 1 d .
H13 H 0.3480 -0.5666 -0.4973 0.026 Uiso 1 1 calc R
C15 C 0.25100(16) -0.28709(15) -0.45742(15) 0.0157(3) Uani 1 1 d .
H15 H 0.2561 -0.2071 -0.4868 0.019 Uiso 1 1 calc R
C14 C 0.31164(18) -0.38465(16) -0.51020(16) 0.0200(3) Uani 1 1 d .
H14 H 0.3556 -0.3715 -0.5772 0.024 Uiso 1 1 calc R
Cl1 Cl 0.40218(4) 0.15437(3) 0.69192(3) 0.01240(8) Uani 1 1 d .
O21 O 0.40901(13) 0.07327(12) 0.78925(12) 0.0217(2) Uani 1 1 d .
O22 O 0.44256(14) 0.09080(13) 0.57860(11) 0.0253(2) Uani 1 1 d .
O23 O 0.51392(13) 0.30053(11) 0.76665(13) 0.0258(2) Uani 1 1 d .
O24 O 0.23934(12) 0.15174(11) 0.63127(11) 0.0187(2) Uani 1 1 d .

loop_
_atom_site_aniso_label
_atom_site_aniso_U_11
_atom_site_aniso_U_22
_atom_site_aniso_U_33
_atom_site_aniso_U_23
_atom_site_aniso_U_13
_atom_site_aniso_U_12
Cu1 0.00927(11) 0.01038(11) 0.00852(11) 0.00297(8) 0.00278(8) 0.00538(8)
O3 0.0146(4) 0.0143(4) 0.0154(4) 0.0064(4) 0.0058(4) 0.0038(4)
O1 0.0115(4) 0.0151(4) 0.0180(5) 0.0089(4) 0.0058(4) 0.0055(4)
N1 0.0112(5) 0.0109(5) 0.0116(5) 0.0036(4) 0.0039(4) 0.0052(4)
N2 0.0093(5) 0.0098(5) 0.0108(5) 0.0029(4) 0.0032(4) 0.0038(4)
N5 0.0132(5) 0.0133(5) 0.0116(5) 0.0037(4) 0.0054(4) 0.0070(4)
N6 0.0115(5) 0.0110(5) 0.0104(5) 0.0029(4) 0.0046(4) 0.0042(4)
C1 0.0126(6) 0.0124(6) 0.0146(6) 0.0053(5) 0.0053(5) 0.0076(5)
C2 0.0173(6) 0.0106(6) 0.0157(6) 0.0045(5) 0.0081(5) 0.0058(5)
C3 0.0159(6) 0.0138(6) 0.0200(7) 0.0073(5) 0.0048(5) 0.0005(5)
C4 0.0156(6) 0.0240(7) 0.0226(7) 0.0141(6) 0.0102(5) 0.0069(6)
C5 0.0093(6) 0.0159(6) 0.0177(6) 0.0065(5) 0.0037(5) 0.0047(5)
C6 0.0089(5) 0.0129(6) 0.0131(6) 0.0032(5) 0.0012(5) 0.0028(5)
C7 0.0138(6) 0.0123(6) 0.0113(5) 0.0048(5) 0.0057(5) 0.0067(5)
C8 0.0093(5) 0.0103(5) 0.0109(5) 0.0036(4) 0.0028(4) 0.0024(4)
C9 0.0109(5) 0.0123(6) 0.0119(6) 0.0046(5) 0.0035(5) 0.0048(5)
C10 0.0100(5) 0.0109(6) 0.0123(6) 0.0012(4) 0.0027(4) 0.0050(5)
C11 0.0153(6) 0.0136(6) 0.0165(6) 0.0045(5) 0.0062(5) 0.0059(5)
C12 0.0199(7) 0.0132(6) 0.0243(7) 0.0055(5) 0.0067(6) 0.0082(5)
C13 0.0203(7) 0.0179(7) 0.0272(7) 0.0010(6) 0.0107(6) 0.0107(6)
C15 0.0154(6) 0.0155(6) 0.0160(6) 0.0050(5) 0.0063(5) 0.0059(5)
C14 0.0191(7) 0.0218(7) 0.0206(7) 0.0036(6) 0.0117(6) 0.0081(6)
Cl1 0.01102(14) 0.01231(14) 0.01221(14) 0.00282(11) 0.00335(11) 0.00441(11)
O21 0.0202(5) 0.0263(5) 0.0234(5) 0.0155(4) 0.0077(4) 0.0116(4)
O22 0.0292(6) 0.0349(6) 0.0161(5) 0.0047(5) 0.0104(4) 0.0195(5)
O23 0.0196(5) 0.0146(5) 0.0301(6) 0.0008(4) 0.0051(5) -0.0014(4)
O24 0.0126(4) 0.0198(5) 0.0236(5) 0.0089(4) 0.0041(4) 0.0082(4)

loop_
_atom_type_symbol
_atom_type_description
_atom_type_scat_dispersion_real
_atom_type_scat_dispersion_imag
_atom_type_scat_source
C C 0.0033 0.0016 'International Tables Vol C Tables 4.2.6.8 and 6.1.1.4'
H H 0.0000 0.0000 'International Tables Vol C Tables 4.2.6.8 and 6.1.1.4'
N N 0.0061 0.0033 'International Tables Vol C Tables 4.2.6.8 and 6.1.1.4'
O O 0.0106 0.0060 'International Tables Vol C Tables 4.2.6.8 and 6.1.1.4'
Cl Cl 0.1484 0.1585 'International Tables Vol C Tables 4.2.6.8 and 6.1.1.4'
Cu Cu 0.3201 1.2651 'International Tables Vol C Tables 4.2.6.8 and 6.1.1.4'

loop_
_geom_angle_atom_site_label_1
_geom_angle_atom_site_label_2
_geom_angle_atom_site_label_3
_geom_angle
_geom_angle_site_symmetry_1
_geom_angle_site_symmetry_3
N1 Cu1 N1 180.00(5) . 2
N1 Cu1 N2 81.10(6) . .
N1 Cu1 N2 98.90(6) 2 .
N1 Cu1 N2 98.90(6) . 2
N1 Cu1 N2 81.10(6) 2 2
N2 Cu1 N2 180.00(6) . 2
C3 O3 C2 112.39(11) . .
C4 O1 C5 111.89(11) . .
N5 N1 C8 110.26(11) . .
N5 N1 Cu1 134.87(9) . .
C8 N1 Cu1 114.43(9) . .
C1 N2 C7 108.52(10) 2 .
C1 N2 C6 108.46(10) 2 .
C7 N2 C6 106.72(10) . .
C1 N2 Cu1 116.59(8) 2 .
C7 N2 Cu1 108.33(8) . .
C6 N2 Cu1 107.81(8) . .
N1 N5 N6 105.40(10) . .
N5 N6 C9 112.18(11) . .
N5 N6 C10 120.06(11) . .
C9 N6 C10 127.76(11) . .
N2 C1 C2 114.86(11) 2 .
N2 C1 H1A 108.8(10) 2 .
C2 C1 H1A 109.1(10) . .
N2 C1 H1B 108.2(10) 2 .
C2 C1 H1B 109.1(10) . .
H1A C1 H1B 106.5(14) . .
O3 C2 C1 112.07(11) . .
O3 C2 H2A 109.2 . .
C1 C2 H2A 109.2 . .
O3 C2 H2B 109.2 . .
C1 C2 H2B 109.2 . .
H2A C2 H2B 107.9 . .
O3 C3 C4 113.43(12) . .
O3 C3 H3A 108.9 . .
C4 C3 H3A 108.9 . .
O3 C3 H3B 108.9 . .
C4 C3 H3B 108.9 . .
H3A C3 H3B 107.7 . .
O1 C4 C3 111.07(12) . .
O1 C4 H4A 109.4 . .
C3 C4 H4A 109.4 . .
O1 C4 H4B 109.4 . .
C3 C4 H4B 109.4 . .
H4A C4 H4B 108.0 . .
O1 C5 C6 107.02(11) . .
O1 C5 H5A 110.3 . .
C6 C5 H5A 110.3 . .
O1 C5 H5B 110.3 . .
C6 C5 H5B 110.3 . .
H5A C5 H5B 108.6 . .
C5 C6 N2 114.03(11) . .
C5 C6 H6A 108.7 . .
N2 C6 H6A 108.7 . .
C5 C6 H6B 108.7 . .
N2 C6 H6B 108.7 . .
H6A C6 H6B 107.6 . .
C8 C7 N2 108.14(10) . .
C8 C7 H7A 110.1 . .
N2 C7 H7A 110.1 . .
C8 C7 H7B 110.1 . .
N2 C7 H7B 110.1 . .
H7A C7 H7B 108.4 . .
N1 C8 C9 107.70(12) . .
N1 C8 C7 117.65(11) . .
C9 C8 C7 134.59(12) . .
N6 C9 C8 104.45(12) . .
N6 C9 H9 127.8 . .
C8 C9 H9 127.8 . .
C15 C10 C11 122.18(12) . .
C15 C10 N6 119.25(12) . .
C11 C10 N6 118.56(12) . .
C12 C11 C10 118.44(13) . .
C12 C11 H11 120.8 . .
C10 C11 H11 120.8 . .
C11 C12 C13 120.28(14) . .
C11 C12 H12 119.9 . .
C13 C12 H12 119.9 . .
C12 C13 C14 120.46(13) . .
C12 C13 H13 119.8 . .
C14 C13 H13 119.8 . .
C10 C15 C14 118.73(13) . .
C10 C15 H15 120.6 . .
C14 C15 H15 120.6 . .
C15 C14 C13 119.88(14) . .
C15 C14 H14 120.1 . .
C13 C14 H14 120.1 . .
O23 Cl1 O22 109.88(8) . .
O23 Cl1 O21 109.94(8) . .
O22 Cl1 O21 109.41(7) . .
O23 Cl1 O24 109.11(7) . .
O22 Cl1 O24 109.18(7) . .
O21 Cl1 O24 109.30(6) . .

loop_
_geom_bond_atom_site_label_1
_geom_bond_atom_site_label_2
_geom_bond_distance
_geom_bond_site_symmetry_2
Cu1 N1 2.0145(13) .
Cu1 N1 2.0145(13) 2
Cu1 N2 2.0958(13) .
Cu1 N2 2.0958(13) 2
O3 C3 1.4289(18) .
O3 C2 1.4316(17) .
O1 C4 1.4358(17) .
O1 C5 1.4360(16) .
N1 N5 1.3239(16) .
N1 C8 1.3558(17) .
N2 C1 1.4968(17) 2
N2 C7 1.4986(17) .
N2 C6 1.5088(17) .
N5 N6 1.3355(16) .
N6 C9 1.3521(17) .
N6 C10 1.4347(16) .
C1 N2 1.4968(17) 2
C1 C2 1.5111(19) .
C1 H1A 0.977(17) .
C1 H1B 0.950(17) .
C2 H2A 0.9700 .
C2 H2B 0.9700 .
C3 C4 1.507(2) .
C3 H3A 0.9700 .
C3 H3B 0.9700 .
C4 H4A 0.9700 .
C4 H4B 0.9700 .
C5 C6 1.5046(19) .
C5 H5A 0.9700 .
C5 H5B 0.9700 .
C6 H6A 0.9700 .
C6 H6B 0.9700 .
C7 C8 1.4827(18) .
C7 H7A 0.9700 .
C7 H7B 0.9700 .
C8 C9 1.3657(18) .
C9 H9 0.9300 .
C10 C15 1.385(2) .
C10 C11 1.3918(19) .
C11 C12 1.3857(19) .
C11 H11 0.9300 .
C12 C13 1.390(2) .
C12 H12 0.9300 .
C13 C14 1.392(2) .
C13 H13 0.9300 .
C15 C14 1.390(2) .
C15 H15 0.9300 .
C14 H14 0.9300 .
Cl1 O23 1.4349(12) .
Cl1 O22 1.4393(12) .
Cl1 O21 1.4396(12) .
Cl1 O24 1.4493(12) .

loop_
_geom_torsion_atom_site_label_1
_geom_torsion_atom_site_label_2
_geom_torsion_atom_site_label_3
_geom_torsion_atom_site_label_4
_geom_torsion
_geom_torsion_site_symmetry_1
_geom_torsion_site_symmetry_4
N1 Cu1 N1 N5 -28.81(12) 2 .
N2 Cu1 N1 N5 -162.68(13) . .
N2 Cu1 N1 N5 17.32(13) 2 .
N1 Cu1 N1 C8 142.70(14) 2 .
N2 Cu1 N1 C8 8.83(9) . .
N2 Cu1 N1 C8 -171.17(9) 2 .
N1 Cu1 N2 C1 -146.76(9) . 2
N1 Cu1 N2 C1 33.24(9) 2 2
N2 Cu1 N2 C1 109(45) 2 2
N1 Cu1 N2 C7 -24.08(8) . .
N1 Cu1 N2 C7 155.92(8) 2 .
N2 Cu1 N2 C7 -128(45) 2 .
N1 Cu1 N2 C6 91.06(9) . .
N1 Cu1 N2 C6 -88.94(9) 2 .
N2 Cu1 N2 C6 -13(45) 2 .
C8 N1 N5 N6 -0.57(14) . .
Cu1 N1 N5 N6 171.20(9) . .
N1 N5 N6 C9 0.22(14) . .
N1 N5 N6 C10 -179.30(11) . .
C3 O3 C2 C1 147.17(11) . .
N2 C1 C2 O3 -70.56(14) 2 .
C2 O3 C3 C4 -88.72(14) . .
C5 O1 C4 C3 161.24(11) . .
O3 C3 C4 O1 70.72(16) . .
C4 O1 C5 C6 -166.38(11) . .
O1 C5 C6 N2 -70.04(14) . .
C1 N2 C6 C5 -90.16(13) 2 .
C7 N2 C6 C5 153.11(11) . .
Cu1 N2 C6 C5 36.91(12) . .
C1 N2 C7 C8 161.46(10) 2 .
C6 N2 C7 C8 -81.84(12) . .
Cu1 N2 C7 C8 34.00(11) . .
N5 N1 C8 C9 0.71(14) . .
Cu1 N1 C8 C9 -172.89(8) . .
N5 N1 C8 C7 -176.99(11) . .
Cu1 N1 C8 C7 9.41(14) . .
N2 C7 C8 N1 -29.62(15) . .
N2 C7 C8 C9 153.46(14) . .
N5 N6 C9 C8 0.20(14) . .
C10 N6 C9 C8 179.68(12) . .
N1 C8 C9 N6 -0.54(14) . .
C7 C8 C9 N6 176.60(14) . .
N5 N6 C10 C15 -142.68(13) . .
C9 N6 C10 C15 37.88(19) . .
N5 N6 C10 C11 37.34(17) . .
C9 N6 C10 C11 -142.10(13) . .
C15 C10 C11 C12 0.6(2) . .
N6 C10 C11 C12 -179.44(12) . .
C10 C11 C12 C13 -1.4(2) . .
C11 C12 C13 C14 0.9(2) . .
C11 C10 C15 C14 0.9(2) . .
N6 C10 C15 C14 -179.11(12) . .
C10 C15 C14 C13 -1.5(2) . .
C12 C13 C14 C15 0.6(2) . .
